data_7202241
loop_
_publ_author_name
'Gelbrich, Thomas'
'Hughes, David S.'
'Hursthouse, Michael B.'
'Threlfall, Terence L.'

_publ_section_title
;
 Packing similarity in polymorphs of sulfathiazole
;
_journal_issue 10
_journal_name_full CrystEngComm
_journal_page_first 1328
_journal_paper_doi 10.1039/b807898j
_journal_volume 10
_journal_year 2008
_chemical_formula_sum 'C9 H9 N3 O2 S2'
_chemical_formula_weight 255.31
_chemical_name_systematic
;
?
;
_space_group_IT_number 14
_symmetry_cell_setting monoclinic
_symmetry_space_group_name_Hall '-P 2ybc'
_symmetry_space_group_name_H-M 'P 1 21/c 1'
_atom_sites_solution_hydrogens geom
_atom_sites_solution_primary direct
_atom_sites_solution_secondary difmap
_audit_creation_method SHELXL-97
_cell_angle_alpha 90.00
_cell_angle_beta 112.81(3)
_cell_angle_gamma 90.00
_cell_formula_units_Z 8
_cell_length_a 17.448(3)
_cell_length_b 8.498(2)
_cell_length_c 15.511(3)
_cell_measurement_temperature 150(2)
_cell_volume 2120.0(9)
_computing_structure_refinement 'SHELXL-97 (Sheldrick, 1997)'
_diffrn_ambient_temperature 150(2)
_diffrn_detector_area_resol_mean 9.091
_diffrn_measured_fraction_theta_full 0.995
_diffrn_measured_fraction_theta_max 0.995
_diffrn_measurement_device_type 'Bruker-Nonius 95mm CCD camera on \k-goniostat'
_diffrn_measurement_method '\f & \w scans'
_diffrn_radiation_monochromator graphite
_diffrn_radiation_source 'Bruker-Nonius FR591 rotating anode'
_diffrn_radiation_type MoK\a
_diffrn_radiation_wavelength 0.71073
_diffrn_reflns_av_R_equivalents 0.1049
_diffrn_reflns_av_sigmaI/netI 0.0904
_diffrn_reflns_limit_h_max 20
_diffrn_reflns_limit_h_min -20
_diffrn_reflns_limit_k_max 10
_diffrn_reflns_limit_k_min -9
_diffrn_reflns_limit_l_max 17
_diffrn_reflns_limit_l_min -18
_diffrn_reflns_number 17182
_diffrn_reflns_theta_full 25.03
_diffrn_reflns_theta_max 25.03
_diffrn_reflns_theta_min 2.53
_exptl_absorpt_coefficient_mu 0.489
_exptl_absorpt_correction_T_max 0.9302
_exptl_absorpt_correction_T_min 0.9085
_exptl_absorpt_correction_type multi-scan
_exptl_absorpt_process_details 'SADABS V2.10 (Sheldrick, 2003)'
_exptl_crystal_colour colourless
_exptl_crystal_density_diffrn 1.600
_exptl_crystal_density_method 'not measured'
_exptl_crystal_description block
_exptl_crystal_F_000 1056
_exptl_crystal_size_max 0.20
_exptl_crystal_size_mid 0.20
_exptl_crystal_size_min 0.15
_refine_diff_density_max 0.434
_refine_diff_density_min -0.479
_refine_diff_density_rms 0.077
_refine_ls_extinction_method none
_refine_ls_goodness_of_fit_ref 0.930
_refine_ls_hydrogen_treatment mixed
_refine_ls_matrix_type full
_refine_ls_number_parameters 361
_refine_ls_number_reflns 3723
_refine_ls_number_restraints 6
_refine_ls_restrained_S_all 0.929
_refine_ls_R_factor_all 0.1024
_refine_ls_R_factor_gt 0.0485
_refine_ls_shift/su_max 0.000
_refine_ls_shift/su_mean 0.000
_refine_ls_structure_factor_coef Fsqd
_refine_ls_weighting_details 'calc w=1/[\s^2^(Fo^2^)+(0.0463P)^2^+0.0000P] where P=(Fo^2^+2Fc^2^)/3'
_refine_ls_weighting_scheme calc
_refine_ls_wR_factor_gt 0.0946
_refine_ls_wR_factor_ref 0.1072
_reflns_number_gt 2239
_reflns_number_total 3723
_reflns_threshold_expression >2sigma(I)
_cod_data_source_file b807898j.txt
_cod_data_source_block form_III
_cod_original_sg_symbol_H-M P21/c
_cod_database_code 7202241

loop_
_symmetry_equiv_pos_as_xyz
'x, y, z'
'-x, y+1/2, -z+1/2'
'-x, -y, -z'
'x, -y-1/2, z-1/2'

loop_
_atom_site_label
_atom_site_type_symbol
_atom_site_fract_x
_atom_site_fract_y
_atom_site_fract_z
_atom_site_U_iso_or_equiv
_atom_site_adp_type
_atom_site_occupancy
_atom_site_symmetry_multiplicity
_atom_site_calc_flag
_atom_site_refinement_flags
_atom_site_disorder_assembly
_atom_site_disorder_group
S11 S 0.38389(6) 0.89999(10) 0.05813(5) 0.0224(2) Uani 1 1 d . . .
S12 S 0.35594(7) 0.67522(11) -0.12332(6) 0.0358(3) Uani 1 1 d . . .
O11 O 0.43201(15) 0.9805(3) 0.14457(14) 0.0265(6) Uani 1 1 d . . .
O12 O 0.37758(15) 0.9780(3) -0.02689(14) 0.0266(6) Uani 1 1 d . . .
N11 N 0.0429(2) 0.8058(3) 0.04887(19) 0.0229(7) Uani 1 1 d D . .
N12 N 0.42098(19) 0.7271(3) 0.06960(17) 0.0243(7) Uani 1 1 d . . .
N13 N 0.41198(18) 0.4768(3) 0.00738(18) 0.0226(7) Uani 1 1 d D . .
C11 C 0.1228(2) 0.8299(4) 0.0495(2) 0.0201(8) Uani 1 1 d . . .
C12 C 0.1921(2) 0.7666(4) 0.1219(2) 0.0217(9) Uani 1 1 d . . .
C13 C 0.2708(3) 0.7879(4) 0.1239(2) 0.0229(9) Uani 1 1 d . . .
C14 C 0.2825(2) 0.8755(4) 0.0544(2) 0.0202(8) Uani 1 1 d . . .
C15 C 0.2139(2) 0.9412(4) -0.0170(2) 0.0218(9) Uani 1 1 d . . .
C16 C 0.1357(2) 0.9194(4) -0.0190(2) 0.0195(8) Uani 1 1 d . . .
C17 C 0.3990(2) 0.6322(4) -0.0041(2) 0.0230(8) Uani 1 1 d . . .
C18 C 0.3886(3) 0.3902(5) -0.0737(2) 0.0296(9) Uani 1 1 d . . .
C19 C 0.3571(3) 0.4784(4) -0.1498(3) 0.0371(11) Uani 1 1 d . . .
S21 S 0.10697(6) 0.38054(10) 0.18198(5) 0.0227(2) Uani 1 1 d . . .
S22 S 0.13791(7) 0.14944(11) 0.36058(5) 0.0360(3) Uani 1 1 d . . .
O21 O 0.05793(15) 0.4621(3) 0.09711(14) 0.0283(6) Uani 1 1 d . . .
O22 O 0.11267(15) 0.4496(3) 0.26910(14) 0.0264(6) Uani 1 1 d . . .
N21 N 0.4468(2) 0.3251(4) 0.18213(19) 0.0249(7) Uani 1 1 d D . .
N22 N 0.07236(18) 0.2041(3) 0.16818(16) 0.0215(7) Uani 1 1 d . . .
N23 N 0.08016(19) -0.0471(3) 0.22929(17) 0.0228(7) Uani 1 1 d D . .
C21 C 0.3679(2) 0.3390(4) 0.1853(2) 0.0200(8) Uani 1 1 d . . .
C22 C 0.2995(3) 0.2777(4) 0.1113(2) 0.0241(9) Uani 1 1 d . . .
C23 C 0.2210(3) 0.2898(4) 0.1116(2) 0.0252(9) Uani 1 1 d . . .
C24 C 0.2085(2) 0.3648(4) 0.1857(2) 0.0202(8) Uani 1 1 d . . .
C25 C 0.2768(2) 0.4266(4) 0.2589(2) 0.0225(9) Uani 1 1 d . . .
C26 C 0.3556(2) 0.4148(4) 0.2586(2) 0.0226(9) Uani 1 1 d . . .
C27 C 0.0934(2) 0.1072(4) 0.2418(2) 0.0227(8) Uani 1 1 d . . .
C28 C 0.1057(2) -0.1349(4) 0.3107(2) 0.0302(10) Uani 1 1 d . . .
C29 C 0.1377(3) -0.0492(4) 0.3866(3) 0.0384(11) Uani 1 1 d . . .
H10 H 0.0052(19) 0.821(4) -0.0079(15) 0.039(12) Uiso 1 1 d D . .
H11 H 0.038(2) 0.707(2) 0.064(2) 0.038(11) Uiso 1 1 d D . .
H12 H 0.1815(19) 0.709(3) 0.1685(19) 0.016(8) Uiso 1 1 d . . .
H13 H 0.314(2) 0.741(3) 0.1720(19) 0.011(8) Uiso 1 1 d . . .
H15 H 0.226(2) 1.001(4) -0.061(2) 0.027(9) Uiso 1 1 d . . .
H16 H 0.087(2) 0.961(3) -0.070(2) 0.021(9) Uiso 1 1 d . . .
H17 H 0.431(2) 0.435(4) 0.0640(14) 0.027(10) Uiso 1 1 d D . .
H18 H 0.397(2) 0.284(4) -0.067(2) 0.027(10) Uiso 1 1 d . . .
H19 H 0.340(2) 0.450(4) -0.209(2) 0.042(12) Uiso 1 1 d . . .
H20 H 0.4873(18) 0.360(4) 0.2329(17) 0.043(12) Uiso 1 1 d D . .
H21 H 0.456(2) 0.232(2) 0.1679(19) 0.017(9) Uiso 1 1 d D . .
H22 H 0.309(2) 0.225(4) 0.058(2) 0.044(11) Uiso 1 1 d . . .
H23 H 0.173(2) 0.244(4) 0.066(2) 0.019(9) Uiso 1 1 d . . .
H25 H 0.270(2) 0.482(4) 0.310(2) 0.023(9) Uiso 1 1 d . . .
H26 H 0.403(2) 0.447(4) 0.312(2) 0.026(9) Uiso 1 1 d . . .
H27 H 0.063(3) -0.088(4) 0.1721(16) 0.059(13) Uiso 1 1 d D . .
H28 H 0.097(2) -0.241(4) 0.301(2) 0.027(10) Uiso 1 1 d . . .
H29 H 0.161(2) -0.073(4) 0.451(2) 0.039(11) Uiso 1 1 d . . .

loop_
_atom_site_aniso_label
_atom_site_aniso_U_11
_atom_site_aniso_U_22
_atom_site_aniso_U_33
_atom_site_aniso_U_23
_atom_site_aniso_U_13
_atom_site_aniso_U_12
S11 0.0240(6) 0.0206(5) 0.0196(4) 0.0007(4) 0.0051(4) 0.0021(4)
S12 0.0517(8) 0.0297(6) 0.0219(5) 0.0002(4) 0.0100(5) 0.0057(5)
O11 0.0265(16) 0.0210(13) 0.0242(12) -0.0038(10) 0.0011(11) -0.0020(11)
O12 0.0259(16) 0.0287(14) 0.0240(12) 0.0085(10) 0.0082(11) 0.0032(12)
N11 0.023(2) 0.0202(18) 0.0218(16) 0.0018(13) 0.0046(14) -0.0021(15)
N12 0.028(2) 0.0221(17) 0.0202(14) 0.0001(12) 0.0060(13) 0.0063(14)
N13 0.026(2) 0.0224(18) 0.0199(15) 0.0009(13) 0.0088(14) 0.0017(14)
C11 0.023(2) 0.0155(19) 0.0192(17) -0.0019(14) 0.0049(15) 0.0008(16)
C12 0.026(3) 0.0170(19) 0.0207(18) 0.0009(15) 0.0076(17) 0.0014(17)
C13 0.027(3) 0.021(2) 0.0132(17) 0.0023(15) -0.0009(17) 0.0027(18)
C14 0.025(2) 0.0176(18) 0.0173(17) -0.0057(14) 0.0070(15) -0.0028(16)
C15 0.027(3) 0.020(2) 0.0126(17) -0.0016(14) 0.0018(16) -0.0009(17)
C16 0.018(2) 0.0203(19) 0.0142(17) -0.0036(14) -0.0004(16) 0.0017(17)
C17 0.021(2) 0.023(2) 0.0268(18) 0.0012(16) 0.0114(16) -0.0014(17)
C18 0.037(3) 0.022(2) 0.030(2) -0.0040(18) 0.0134(18) -0.003(2)
C19 0.051(3) 0.031(2) 0.026(2) -0.0055(18) 0.011(2) 0.000(2)
S21 0.0242(6) 0.0194(5) 0.0207(5) 0.0004(3) 0.0047(4) -0.0008(4)
S22 0.0561(8) 0.0281(6) 0.0190(5) 0.0004(4) 0.0094(5) -0.0050(5)
O21 0.0291(16) 0.0214(13) 0.0247(12) 0.0066(10) -0.0002(11) 0.0002(12)
O22 0.0305(17) 0.0243(14) 0.0227(12) -0.0069(10) 0.0082(11) -0.0014(12)
N21 0.025(2) 0.0215(19) 0.0246(17) -0.0057(14) 0.0058(15) 0.0006(16)
N22 0.025(2) 0.0165(15) 0.0199(14) 0.0021(12) 0.0049(13) -0.0009(13)
N23 0.029(2) 0.0195(17) 0.0191(15) 0.0040(13) 0.0083(14) 0.0016(14)
C21 0.022(2) 0.0137(18) 0.0212(18) 0.0031(14) 0.0047(16) 0.0001(16)
C22 0.029(3) 0.023(2) 0.0186(18) -0.0020(15) 0.0084(17) -0.0020(17)
C23 0.029(3) 0.021(2) 0.0218(19) -0.0035(16) 0.0053(18) -0.0041(19)
C24 0.028(2) 0.0131(18) 0.0187(17) 0.0041(14) 0.0078(16) -0.0004(16)
C25 0.029(3) 0.0192(19) 0.0151(17) 0.0005(15) 0.0045(16) -0.0015(17)
C26 0.025(3) 0.022(2) 0.0145(17) -0.0007(15) 0.0006(16) -0.0018(17)
C27 0.021(2) 0.021(2) 0.0235(17) -0.0009(15) 0.0059(16) -0.0017(16)
C28 0.037(3) 0.024(2) 0.030(2) 0.0065(18) 0.0137(19) 0.001(2)
C29 0.056(3) 0.032(2) 0.023(2) 0.0089(18) 0.011(2) -0.005(2)

loop_
_atom_type_symbol
_atom_type_description
_atom_type_scat_dispersion_real
_atom_type_scat_dispersion_imag
_atom_type_scat_source
C C 0.0033 0.0016 'International Tables Vol C Tables 4.2.6.8 and 6.1.1.4'
H H 0.0000 0.0000 'International Tables Vol C Tables 4.2.6.8 and 6.1.1.4'
N N 0.0061 0.0033 'International Tables Vol C Tables 4.2.6.8 and 6.1.1.4'
O O 0.0106 0.0060 'International Tables Vol C Tables 4.2.6.8 and 6.1.1.4'
S S 0.1246 0.1234 'International Tables Vol C Tables 4.2.6.8 and 6.1.1.4'

loop_
_geom_angle_atom_site_label_1
_geom_angle_atom_site_label_2
_geom_angle_atom_site_label_3
_geom_angle
_geom_angle_site_symmetry_1
_geom_angle_site_symmetry_3
_geom_angle_publ_flag
O12 S11 O11 116.16(14) . . ?
O12 S11 N12 114.29(14) . . ?
O11 S11 N12 105.58(14) . . ?
O12 S11 C14 107.78(15) . . ?
O11 S11 C14 107.50(14) . . ?
N12 S11 C14 104.78(16) . . ?
C19 S12 C17 90.50(18) . . ?
C11 N11 H10 110(2) . . ?
C11 N11 H11 110(3) . . ?
H10 N11 H11 108(3) . . ?
C17 N12 S11 119.8(2) . . ?
C17 N13 C18 115.5(3) . . ?
C17 N13 H17 120(2) . . ?
C18 N13 H17 124(2) . . ?
C16 C11 C12 118.4(4) . . ?
C16 C11 N11 121.9(3) . . ?
C12 C11 N11 119.7(3) . . ?
C13 C12 C11 120.8(3) . . ?
C13 C12 H12 122.7(19) . . ?
C11 C12 H12 117(2) . . ?
C12 C13 C14 120.0(3) . . ?
C12 C13 H13 117.4(19) . . ?
C14 C13 H13 122.6(19) . . ?
C13 C14 C15 119.5(3) . . ?
C13 C14 S11 119.1(3) . . ?
C15 C14 S11 121.4(3) . . ?
C16 C15 C14 120.4(3) . . ?
C16 C15 H15 124(2) . . ?
C14 C15 H15 116(2) . . ?
C15 C16 C11 120.8(3) . . ?
C15 C16 H16 121.3(19) . . ?
C11 C16 H16 117.8(19) . . ?
N12 C17 N13 120.4(3) . . ?
N12 C17 S12 130.3(3) . . ?
N13 C17 S12 109.2(2) . . ?
C19 C18 N13 112.7(4) . . ?
C19 C18 H18 131(2) . . ?
N13 C18 H18 117(2) . . ?
C18 C19 S12 112.1(3) . . ?
C18 C19 H19 129(2) . . ?
S12 C19 H19 119(2) . . ?
O21 S21 O22 117.51(14) . . ?
O21 S21 N22 105.62(14) . . ?
O22 S21 N22 113.13(14) . . ?
O21 S21 C24 107.53(14) . . ?
O22 S21 C24 107.36(15) . . ?
N22 S21 C24 104.88(15) . . ?
C29 S22 C27 90.30(17) . . ?
C21 N21 H20 114(2) . . ?
C21 N21 H21 112(2) . . ?
H20 N21 H21 112(3) . . ?
C27 N22 S21 119.8(2) . . ?
C27 N23 C28 114.9(3) . . ?
C27 N23 H27 120(3) . . ?
C28 N23 H27 125(3) . . ?
C26 C21 C22 119.3(4) . . ?
C26 C21 N21 122.1(3) . . ?
C22 C21 N21 118.6(3) . . ?
C23 C22 C21 120.4(3) . . ?
C23 C22 H22 121(2) . . ?
C21 C22 H22 118(2) . . ?
C22 C23 C24 120.5(4) . . ?
C22 C23 H23 124(2) . . ?
C24 C23 H23 116(2) . . ?
C25 C24 C23 119.0(3) . . ?
C25 C24 S21 122.1(3) . . ?
C23 C24 S21 118.9(3) . . ?
C26 C25 C24 120.5(3) . . ?
C26 C25 H25 119(2) . . ?
C24 C25 H25 121(2) . . ?
C25 C26 C21 120.4(3) . . ?
C25 C26 H26 121(2) . . ?
C21 C26 H26 119(2) . . ?
N23 C27 N22 120.4(3) . . ?
N23 C27 S22 109.8(2) . . ?
N22 C27 S22 129.8(3) . . ?
C29 C28 N23 113.2(3) . . ?
C29 C28 H28 133(2) . . ?
N23 C28 H28 114(2) . . ?
C28 C29 S22 111.7(3) . . ?
C28 C29 H29 133(2) . . ?
S22 C29 H29 115(2) . . ?

loop_
_geom_bond_atom_site_label_1
_geom_bond_atom_site_label_2
_geom_bond_distance
_geom_bond_site_symmetry_2
_geom_bond_publ_flag
S11 O12 1.442(2) . ?
S11 O11 1.448(2) . ?
S11 N12 1.588(3) . ?
S11 C14 1.760(4) . ?
S12 C19 1.725(4) . ?
S12 C17 1.744(3) . ?
N11 C11 1.406(4) . ?
N11 H10 0.881(18) . ?
N11 H11 0.887(18) . ?
N12 C17 1.328(4) . ?
N13 C17 1.340(4) . ?
N13 C18 1.376(4) . ?
N13 H17 0.884(17) . ?
C11 C16 1.393(4) . ?
C11 C12 1.401(5) . ?
C12 C13 1.374(5) . ?
C12 H12 0.95(3) . ?
C13 C14 1.388(4) . ?
C13 H13 0.92(3) . ?
C14 C15 1.395(5) . ?
C15 C16 1.365(5) . ?
C15 H15 0.94(3) . ?
C16 H16 0.97(3) . ?
C18 C19 1.324(5) . ?
C18 H18 0.92(3) . ?
C19 H19 0.89(3) . ?
S21 O21 1.440(2) . ?
S21 O22 1.441(2) . ?
S21 N22 1.600(3) . ?
S21 C24 1.755(4) . ?
S22 C29 1.736(4) . ?
S22 C27 1.736(3) . ?
N21 C21 1.401(5) . ?
N21 H20 0.880(18) . ?
N21 H21 0.854(18) . ?
N22 C27 1.339(4) . ?
N23 C27 1.333(4) . ?
N23 C28 1.384(4) . ?
N23 H27 0.888(18) . ?
C21 C26 1.395(4) . ?
C21 C22 1.396(5) . ?
C22 C23 1.376(5) . ?
C22 H22 1.01(3) . ?
C23 C24 1.404(4) . ?
C23 H23 0.94(3) . ?
C24 C25 1.392(5) . ?
C25 C26 1.381(5) . ?
C25 H25 0.97(3) . ?
C26 H26 0.96(3) . ?
C28 C29 1.310(5) . ?
C28 H28 0.92(3) . ?
C29 H29 0.94(3) . ?

loop_
_geom_hbond_atom_site_label_D
_geom_hbond_atom_site_label_H
_geom_hbond_atom_site_label_A
_geom_hbond_distance_DH
_geom_hbond_distance_HA
_geom_hbond_distance_DA
_geom_hbond_angle_DHA
_geom_hbond_site_symmetry_A
N11 H10 N22 0.881(18) 2.33(2) 3.184(4) 162(3) 3_565
N11 H11 O21 0.887(18) 2.14(2) 3.001(4) 164(3) .
N13 H17 N21 0.884(17) 1.978(19) 2.846(4) 167(3) .
N21 H20 O11 0.880(18) 2.14(2) 3.005(4) 168(3) 2_645
N21 H21 O11 0.854(18) 2.18(2) 2.977(4) 155(3) 1_545
N23 H27 N11 0.888(18) 2.02(2) 2.899(4) 171(4) 1_545

loop_
_geom_torsion_atom_site_label_1
_geom_torsion_atom_site_label_2
_geom_torsion_atom_site_label_3
_geom_torsion_atom_site_label_4
_geom_torsion
_geom_torsion_site_symmetry_1
_geom_torsion_site_symmetry_2
_geom_torsion_site_symmetry_3
_geom_torsion_site_symmetry_4
_geom_torsion_publ_flag
O12 S11 N12 C17 -39.9(3) . . . . ?
O11 S11 N12 C17 -168.8(3) . . . . ?
C14 S11 N12 C17 77.8(3) . . . . ?
C16 C11 C12 C13 -2.0(5) . . . . ?
N11 C11 C12 C13 179.7(3) . . . . ?
C11 C12 C13 C14 1.2(5) . . . . ?
C12 C13 C14 C15 0.0(5) . . . . ?
C12 C13 C14 S11 -179.6(2) . . . . ?
O12 S11 C14 C13 173.1(2) . . . . ?
O11 S11 C14 C13 -61.0(3) . . . . ?
N12 S11 C14 C13 51.0(3) . . . . ?
O12 S11 C14 C15 -6.4(3) . . . . ?
O11 S11 C14 C15 119.5(3) . . . . ?
N12 S11 C14 C15 -128.5(3) . . . . ?
C13 C14 C15 C16 -0.2(5) . . . . ?
S11 C14 C15 C16 179.4(2) . . . . ?
C14 C15 C16 C11 -0.8(5) . . . . ?
C12 C11 C16 C15 1.8(5) . . . . ?
N11 C11 C16 C15 -180.0(3) . . . . ?
S11 N12 C17 N13 -163.1(3) . . . . ?
S11 N12 C17 S12 19.5(5) . . . . ?
C18 N13 C17 N12 -178.6(3) . . . . ?
C18 N13 C17 S12 -0.7(4) . . . . ?
C19 S12 C17 N12 178.4(4) . . . . ?
C19 S12 C17 N13 0.7(3) . . . . ?
C17 N13 C18 C19 0.2(5) . . . . ?
N13 C18 C19 S12 0.4(5) . . . . ?
C17 S12 C19 C18 -0.6(4) . . . . ?
O21 S21 N22 C27 -166.3(3) . . . . ?
O22 S21 N22 C27 -36.4(3) . . . . ?
C24 S21 N22 C27 80.2(3) . . . . ?
C26 C21 C22 C23 -1.0(5) . . . . ?
N21 C21 C22 C23 -179.6(3) . . . . ?
C21 C22 C23 C24 0.4(5) . . . . ?
C22 C23 C24 C25 0.0(5) . . . . ?
C22 C23 C24 S21 178.9(3) . . . . ?
O21 S21 C24 C25 121.5(3) . . . . ?
O22 S21 C24 C25 -5.8(3) . . . . ?
N22 S21 C24 C25 -126.4(3) . . . . ?
O21 S21 C24 C23 -57.4(3) . . . . ?
O22 S21 C24 C23 175.3(2) . . . . ?
N22 S21 C24 C23 54.7(3) . . . . ?
C23 C24 C25 C26 0.2(5) . . . . ?
S21 C24 C25 C26 -178.7(2) . . . . ?
C24 C25 C26 C21 -0.7(5) . . . . ?
C22 C21 C26 C25 1.2(5) . . . . ?
N21 C21 C26 C25 179.7(3) . . . . ?
C28 N23 C27 N22 179.1(3) . . . . ?
C28 N23 C27 S22 -1.3(4) . . . . ?
S21 N22 C27 N23 -165.8(3) . . . . ?
S21 N22 C27 S22 14.7(5) . . . . ?
C29 S22 C27 N23 1.1(3) . . . . ?
C29 S22 C27 N22 -179.3(4) . . . . ?
C27 N23 C28 C29 0.9(5) . . . . ?
N23 C28 C29 S22 0.0(5) . . . . ?
C27 S22 C29 C28 -0.6(4) . . . . ?
